data_4024274
loop_
_publ_author_name
'Wei Li'
'Min Shi'

_publ_section_title
;
A Catalytic Method for the Preparation of Polysubstituted Cyclopentanes:
[3+2] Cycloaddition of Vinylidenecyclopropanes with Activated Olefins
Catalyzed by Triflic Imide
;
_journal_name_full 'Journal of Organic Chemistry'
_journal_page_first 856
_journal_page_last 860
_journal_paper_doi 10.1021/jo802294s
_journal_volume 74
_journal_year 2009
_chemical_formula_sum 'C27 H32 O'
_chemical_formula_weight 372.53
_chemical_name_systematic
; 
 ? 
;
_space_group_IT_number 14
_symmetry_cell_setting monoclinic
_symmetry_space_group_name_Hall '-P 2yn'
_symmetry_space_group_name_H-M 'P 1 21/n 1'
_atom_sites_solution_hydrogens geom
_atom_sites_solution_primary direct
_atom_sites_solution_secondary difmap
_audit_creation_method SHELXL-97
_cell_angle_alpha 90.00
_cell_angle_beta 108.842(2)
_cell_angle_gamma 90.00
_cell_formula_units_Z 4
_cell_length_a 11.5475(11)
_cell_length_b 14.4793(14)
_cell_length_c 13.9396(13)
_cell_measurement_reflns_used 3057
_cell_measurement_temperature 293(2)
_cell_measurement_theta_max 44.505
_cell_measurement_theta_min 4.660
_cell_volume 2205.8(4)
_computing_cell_refinement 'Bruker SMART'
_computing_data_collection 'Bruker SMART'
_computing_data_reduction 'Bruker SHELXTL'
_computing_molecular_graphics 'Bruker SHELXTL'
_computing_publication_material 'Bruker SHELXTL'
_computing_structure_refinement 'SHELXL-97 (Sheldrick, 1997)'
_computing_structure_solution 'SHELXS-97 (Sheldrick, 1990)'
_diffrn_ambient_temperature 293(2)
_diffrn_measured_fraction_theta_full 0.988
_diffrn_measured_fraction_theta_max 0.988
_diffrn_measurement_device_type 'CCD area detector'
_diffrn_measurement_method 'phi and omega scans'
_diffrn_radiation_monochromator graphite
_diffrn_radiation_source 'fine-focus sealed tube'
_diffrn_radiation_type MoK\a
_diffrn_radiation_wavelength 0.71073
_diffrn_reflns_av_R_equivalents 0.0305
_diffrn_reflns_av_sigmaI/netI 0.0414
_diffrn_reflns_limit_h_max 11
_diffrn_reflns_limit_h_min -14
_diffrn_reflns_limit_k_max 18
_diffrn_reflns_limit_k_min -18
_diffrn_reflns_limit_l_max 17
_diffrn_reflns_limit_l_min -12
_diffrn_reflns_number 12836
_diffrn_reflns_theta_full 27.00
_diffrn_reflns_theta_max 27.00
_diffrn_reflns_theta_min 2.00
_exptl_absorpt_coefficient_mu 0.066
_exptl_absorpt_correction_T_max 1.00000
_exptl_absorpt_correction_T_min 0.76859
_exptl_absorpt_correction_type empirical
_exptl_absorpt_process_details sadabs
_exptl_crystal_colour colorless
_exptl_crystal_density_diffrn 1.122
_exptl_crystal_density_method 'not measured'
_exptl_crystal_description prismatic
_exptl_crystal_F_000 808
_exptl_crystal_size_max 0.423
_exptl_crystal_size_mid 0.368
_exptl_crystal_size_min 0.275
_refine_diff_density_max 0.188
_refine_diff_density_min -0.162
_refine_diff_density_rms 0.033
_refine_ls_extinction_coef 0.0095(19)
_refine_ls_extinction_expression Fc^*^=kFc[1+0.001xFc^2^\l^3^/sin(2\q)]^-1/4^
_refine_ls_extinction_method SHELXL
_refine_ls_goodness_of_fit_ref 0.917
_refine_ls_hydrogen_treatment constr
_refine_ls_matrix_type full
_refine_ls_number_parameters 261
_refine_ls_number_reflns 4764
_refine_ls_number_restraints 0
_refine_ls_restrained_S_all 0.917
_refine_ls_R_factor_all 0.0861
_refine_ls_R_factor_gt 0.0561
_refine_ls_shift/su_max 0.030
_refine_ls_shift/su_mean 0.009
_refine_ls_structure_factor_coef Fsqd
_refine_ls_weighting_details 'calc w=1/[\s^2^(Fo^2^)+(0.1038P)^2^+0.0000P] where P=(Fo^2^+2Fc^2^)/3'
_refine_ls_weighting_scheme calc
_refine_ls_wR_factor_gt 0.1508
_refine_ls_wR_factor_ref 0.1675
_reflns_number_gt 3114
_reflns_number_total 4764
_reflns_threshold_expression >2sigma(I)
_cod_data_source_file jo802294s_si_004.cif
_cod_data_source_block cd28282
_cod_depositor_comments
;
The following automatic conversions were performed:
'_symmetry_cell_setting' value 'Monoclinic' changed to 'monoclinic'
according to '/home/saulius/struct/CIF-dictionaries/cif_core.dic'
dictionary named 'cif_core.dic' version 2.4.1 from 2010-06-29.

Automatic conversion script
Id: cif_fix_enum 1527 2010-12-29 10:47:43Z saulius 
;
_cod_original_sg_symbol_H-M P2(1)/n
_cod_database_code 4024274

loop_
_symmetry_equiv_pos_as_xyz
'x, y, z'
'-x+1/2, y+1/2, -z+1/2'
'-x, -y, -z'
'x-1/2, -y-1/2, z-1/2'

loop_
_atom_site_label
_atom_site_type_symbol
_atom_site_fract_x
_atom_site_fract_y
_atom_site_fract_z
_atom_site_U_iso_or_equiv
_atom_site_adp_type
_atom_site_occupancy
_atom_site_symmetry_multiplicity
_atom_site_calc_flag
_atom_site_refinement_flags
_atom_site_disorder_assembly
_atom_site_disorder_group
O1 O 0.35570(15) 0.00747(12) 0.42813(12) 0.0829(5) Uani 1 1 d . . .
C1 C 0.32915(15) 0.21244(11) 0.60473(13) 0.0456(4) Uani 1 1 d . . .
C2 C 0.41096(16) 0.14501(12) 0.57797(16) 0.0546(5) Uani 1 1 d . . .
H2A H 0.4947 0.1515 0.6225 0.066 Uiso 1 1 calc R . .
H2B H 0.4090 0.1532 0.5084 0.066 Uiso 1 1 calc R . .
C3 C 0.35779(15) 0.05060(11) 0.59252(14) 0.0465(4) Uani 1 1 d . . .
H3 H 0.4128 0.0235 0.6550 0.056 Uiso 1 1 calc R . .
C4 C 0.23231(14) 0.07225(10) 0.61073(12) 0.0409(4) Uani 1 1 d . . .
C5 C 0.26245(14) 0.16759(11) 0.66824(12) 0.0421(4) Uani 1 1 d . . .
C6 C 0.15818(15) 0.23530(11) 0.65668(12) 0.0420(4) Uani 1 1 d . . .
C7 C 0.17501(15) 0.31146(10) 0.60109(12) 0.0425(4) Uani 1 1 d . . .
C8 C 0.28019(15) 0.29369(11) 0.56502(13) 0.0455(4) Uani 1 1 d . . .
C9 C 0.06082(16) 0.23305(12) 0.69320(14) 0.0508(5) Uani 1 1 d . . .
H9 H 0.0495 0.1816 0.7291 0.061 Uiso 1 1 calc R . .
C10 C -0.02092(17) 0.30659(13) 0.67722(14) 0.0544(5) Uani 1 1 d . . .
C11 C 0.00024(17) 0.38285(13) 0.62596(14) 0.0546(5) Uani 1 1 d . . .
H11 H -0.0516 0.4335 0.6175 0.066 Uiso 1 1 calc R . .
C12 C 0.09601(16) 0.38643(11) 0.58678(13) 0.0495(5) Uani 1 1 d . . .
H12 H 0.1074 0.4382 0.5514 0.059 Uiso 1 1 calc R . .
C13 C 0.31432(17) 0.34857(12) 0.48981(14) 0.0489(4) Uani 1 1 d . . .
C14 C 0.22745(18) 0.39025(13) 0.40854(15) 0.0575(5) Uani 1 1 d . . .
H14 H 0.1450 0.3846 0.4021 0.069 Uiso 1 1 calc R . .
C15 C 0.2606(2) 0.43985(14) 0.33711(16) 0.0625(5) Uani 1 1 d . . .
H15 H 0.2002 0.4660 0.2826 0.075 Uiso 1 1 calc R . .
C16 C 0.3818(2) 0.45117(14) 0.34526(16) 0.0623(5) Uani 1 1 d . . .
C17 C 0.4685(2) 0.40871(15) 0.42497(17) 0.0653(6) Uani 1 1 d . . .
H17 H 0.5508 0.4143 0.4311 0.078 Uiso 1 1 calc R . .
C18 C 0.43596(18) 0.35824(13) 0.49568(16) 0.0573(5) Uani 1 1 d . . .
H18 H 0.4966 0.3300 0.5484 0.069 Uiso 1 1 calc R . .
C19 C 0.34758(17) -0.01689(14) 0.50761(18) 0.0599(5) Uani 1 1 d . . .
C20 C 0.3306(3) -0.11687(15) 0.5261(2) 0.0973(9) Uani 1 1 d . . .
H20A H 0.2469 -0.1278 0.5214 0.146 Uiso 1 1 calc R . .
H20B H 0.3831 -0.1336 0.5926 0.146 Uiso 1 1 calc R . .
H20C H 0.3507 -0.1535 0.4763 0.146 Uiso 1 1 calc R . .
C21 C 0.13221(15) 0.08634(12) 0.50928(13) 0.0493(4) Uani 1 1 d . . .
H21A H 0.1176 0.0293 0.4722 0.074 Uiso 1 1 calc R . .
H21B H 0.1576 0.1326 0.4710 0.074 Uiso 1 1 calc R . .
H21C H 0.0584 0.1060 0.5208 0.074 Uiso 1 1 calc R . .
C22 C 0.19278(18) -0.00377(12) 0.66802(15) 0.0554(5) Uani 1 1 d . . .
H22A H 0.1238 0.0168 0.6864 0.083 Uiso 1 1 calc R . .
H22B H 0.2591 -0.0187 0.7282 0.083 Uiso 1 1 calc R . .
H22C H 0.1704 -0.0575 0.6258 0.083 Uiso 1 1 calc R . .
C23 C 0.34672(17) 0.15890(12) 0.78142(14) 0.0551(5) Uani 1 1 d . . .
H23 H 0.4028 0.1073 0.7846 0.066 Uiso 1 1 calc R . .
C24 C 0.2806(2) 0.13863(17) 0.85800(15) 0.0777(7) Uani 1 1 d . . .
H24A H 0.3395 0.1230 0.9222 0.117 Uiso 1 1 calc R . .
H24B H 0.2253 0.0879 0.8343 0.117 Uiso 1 1 calc R . .
H24C H 0.2356 0.1923 0.8656 0.117 Uiso 1 1 calc R . .
C25 C 0.4252(2) 0.24515(14) 0.81552(18) 0.0830(8) Uani 1 1 d . . .
H25A H 0.3738 0.2989 0.8005 0.125 Uiso 1 1 calc R . .
H25B H 0.4841 0.2488 0.7803 0.125 Uiso 1 1 calc R . .
H25C H 0.4670 0.2420 0.8872 0.125 Uiso 1 1 calc R . .
C26 C -0.1290(2) 0.30281(17) 0.71546(19) 0.0836(7) Uani 1 1 d . . .
H26A H -0.1479 0.2396 0.7248 0.125 Uiso 1 1 calc R . .
H26B H -0.1984 0.3315 0.6670 0.125 Uiso 1 1 calc R . .
H26C H -0.1094 0.3349 0.7790 0.125 Uiso 1 1 calc R . .
C27 C 0.4177(2) 0.50877(18) 0.26952(19) 0.0876(8) Uani 1 1 d . . .
H27A H 0.4032 0.4744 0.2079 0.131 Uiso 1 1 calc R . .
H27B H 0.5029 0.5243 0.2966 0.131 Uiso 1 1 calc R . .
H27C H 0.3698 0.5643 0.2558 0.131 Uiso 1 1 calc R . .

loop_
_atom_site_aniso_label
_atom_site_aniso_U_11
_atom_site_aniso_U_22
_atom_site_aniso_U_33
_atom_site_aniso_U_23
_atom_site_aniso_U_13
_atom_site_aniso_U_12
O1 0.0856(12) 0.0978(12) 0.0687(10) -0.0131(9) 0.0297(9) 0.0096(9)
C1 0.0354(9) 0.0408(9) 0.0575(11) -0.0001(8) 0.0106(8) -0.0012(7)
C2 0.0434(10) 0.0493(10) 0.0740(13) 0.0011(9) 0.0231(10) 0.0026(8)
C3 0.0400(9) 0.0444(9) 0.0535(11) 0.0009(8) 0.0129(8) 0.0062(7)
C4 0.0400(9) 0.0390(9) 0.0436(9) 0.0003(7) 0.0132(8) 0.0033(7)
C5 0.0400(9) 0.0375(9) 0.0456(10) 0.0031(7) 0.0096(8) 0.0050(7)
C6 0.0405(9) 0.0425(9) 0.0400(9) 0.0001(7) 0.0089(7) 0.0054(7)
C7 0.0422(9) 0.0380(9) 0.0411(9) -0.0025(7) 0.0048(7) 0.0024(7)
C8 0.0423(9) 0.0381(9) 0.0525(11) 0.0006(8) 0.0101(8) -0.0020(7)
C9 0.0555(11) 0.0469(10) 0.0523(11) 0.0031(8) 0.0208(9) 0.0083(8)
C10 0.0555(11) 0.0558(11) 0.0535(11) -0.0029(9) 0.0197(9) 0.0141(9)
C11 0.0568(12) 0.0488(10) 0.0537(11) -0.0048(9) 0.0114(9) 0.0180(9)
C12 0.0560(11) 0.0382(9) 0.0482(10) 0.0001(8) 0.0084(9) 0.0072(8)
C13 0.0505(11) 0.0384(9) 0.0578(11) -0.0007(8) 0.0175(9) -0.0029(8)
C14 0.0505(11) 0.0561(11) 0.0661(13) 0.0072(10) 0.0188(10) -0.0009(9)
C15 0.0696(14) 0.0590(12) 0.0597(13) 0.0061(10) 0.0220(11) 0.0046(10)
C16 0.0794(15) 0.0565(12) 0.0623(13) -0.0027(10) 0.0385(12) -0.0025(10)
C17 0.0566(12) 0.0738(13) 0.0733(14) -0.0019(12) 0.0318(11) -0.0060(10)
C18 0.0518(11) 0.0542(11) 0.0649(13) 0.0005(9) 0.0173(10) 0.0004(9)
C19 0.0474(11) 0.0635(12) 0.0725(14) -0.0105(11) 0.0243(10) 0.0057(9)
C20 0.113(2) 0.0576(14) 0.143(3) -0.0282(15) 0.071(2) -0.0066(13)
C21 0.0413(10) 0.0520(10) 0.0509(11) -0.0050(8) 0.0099(8) 0.0016(8)
C22 0.0612(12) 0.0468(10) 0.0617(12) 0.0047(9) 0.0247(10) 0.0026(8)
C23 0.0557(11) 0.0474(10) 0.0514(11) -0.0039(9) 0.0022(9) 0.0157(8)
C24 0.0971(17) 0.0872(16) 0.0418(11) 0.0027(11) 0.0129(12) 0.0279(13)
C25 0.0832(16) 0.0577(13) 0.0785(16) -0.0184(12) -0.0150(13) 0.0071(11)
C26 0.0775(16) 0.0842(17) 0.1031(19) 0.0051(14) 0.0485(15) 0.0246(13)
C27 0.1035(19) 0.0987(18) 0.0779(16) 0.0135(14) 0.0532(15) -0.0048(15)

loop_
_atom_type_symbol
_atom_type_description
_atom_type_scat_dispersion_real
_atom_type_scat_dispersion_imag
_atom_type_scat_source
C C 0.0033 0.0016 'International Tables Vol C Tables 4.2.6.8 and 6.1.1.4'
H H 0.0000 0.0000 'International Tables Vol C Tables 4.2.6.8 and 6.1.1.4'
O O 0.0106 0.0060 'International Tables Vol C Tables 4.2.6.8 and 6.1.1.4'

loop_
_geom_angle_atom_site_label_1
_geom_angle_atom_site_label_2
_geom_angle_atom_site_label_3
_geom_angle
_geom_angle_site_symmetry_1
_geom_angle_site_symmetry_3
_geom_angle_publ_flag
C8 C1 C2 133.45(17) . . ?
C8 C1 C5 113.26(15) . . ?
C2 C1 C5 110.70(14) . . ?
C1 C2 C3 103.72(13) . . ?
C1 C2 H2A 111.0 . . ?
C3 C2 H2A 111.0 . . ?
C1 C2 H2B 111.0 . . ?
C3 C2 H2B 111.0 . . ?
H2A C2 H2B 109.0 . . ?
C19 C3 C2 113.90(15) . . ?
C19 C3 C4 114.24(14) . . ?
C2 C3 C4 105.70(13) . . ?
C19 C3 H3 107.6 . . ?
C2 C3 H3 107.6 . . ?
C4 C3 H3 107.6 . . ?
C22 C4 C21 108.62(14) . . ?
C22 C4 C5 115.00(14) . . ?
C21 C4 C5 109.34(13) . . ?
C22 C4 C3 112.87(13) . . ?
C21 C4 C3 109.72(14) . . ?
C5 C4 C3 101.06(12) . . ?
C1 C5 C6 101.46(13) . . ?
C1 C5 C23 111.06(14) . . ?
C6 C5 C23 111.78(14) . . ?
C1 C5 C4 98.65(13) . . ?
C6 C5 C4 118.24(13) . . ?
C23 C5 C4 113.85(13) . . ?
C9 C6 C7 120.03(15) . . ?
C9 C6 C5 131.24(15) . . ?
C7 C6 C5 108.70(14) . . ?
C12 C7 C6 119.58(16) . . ?
C12 C7 C8 131.28(16) . . ?
C6 C7 C8 109.13(14) . . ?
C1 C8 C13 126.42(16) . . ?
C1 C8 C7 107.12(15) . . ?
C13 C8 C7 126.02(15) . . ?
C6 C9 C10 121.03(17) . . ?
C6 C9 H9 119.5 . . ?
C10 C9 H9 119.5 . . ?
C11 C10 C9 118.08(17) . . ?
C11 C10 C26 121.16(17) . . ?
C9 C10 C26 120.76(18) . . ?
C12 C11 C10 122.17(16) . . ?
C12 C11 H11 118.9 . . ?
C10 C11 H11 118.9 . . ?
C11 C12 C7 119.03(17) . . ?
C11 C12 H12 120.5 . . ?
C7 C12 H12 120.5 . . ?
C14 C13 C18 117.13(18) . . ?
C14 C13 C8 121.97(16) . . ?
C18 C13 C8 120.86(17) . . ?
C13 C14 C15 121.40(19) . . ?
C13 C14 H14 119.3 . . ?
C15 C14 H14 119.3 . . ?
C16 C15 C14 121.0(2) . . ?
C16 C15 H15 119.5 . . ?
C14 C15 H15 119.5 . . ?
C17 C16 C15 117.88(19) . . ?
C17 C16 C27 121.4(2) . . ?
C15 C16 C27 120.7(2) . . ?
C16 C17 C18 121.41(19) . . ?
C16 C17 H17 119.3 . . ?
C18 C17 H17 119.3 . . ?
C17 C18 C13 121.2(2) . . ?
C17 C18 H18 119.4 . . ?
C13 C18 H18 119.4 . . ?
O1 C19 C20 120.0(2) . . ?
O1 C19 C3 121.75(19) . . ?
C20 C19 C3 118.2(2) . . ?
C19 C20 H20A 109.5 . . ?
C19 C20 H20B 109.5 . . ?
H20A C20 H20B 109.5 . . ?
C19 C20 H20C 109.5 . . ?
H20A C20 H20C 109.5 . . ?
H20B C20 H20C 109.5 . . ?
C4 C21 H21A 109.5 . . ?
C4 C21 H21B 109.5 . . ?
H21A C21 H21B 109.5 . . ?
C4 C21 H21C 109.5 . . ?
H21A C21 H21C 109.5 . . ?
H21B C21 H21C 109.5 . . ?
C4 C22 H22A 109.5 . . ?
C4 C22 H22B 109.5 . . ?
H22A C22 H22B 109.5 . . ?
C4 C22 H22C 109.5 . . ?
H22A C22 H22C 109.5 . . ?
H22B C22 H22C 109.5 . . ?
C24 C23 C25 108.66(18) . . ?
C24 C23 C5 115.51(16) . . ?
C25 C23 C5 111.15(16) . . ?
C24 C23 H23 107.0 . . ?
C25 C23 H23 107.0 . . ?
C5 C23 H23 107.0 . . ?
C23 C24 H24A 109.5 . . ?
C23 C24 H24B 109.5 . . ?
H24A C24 H24B 109.5 . . ?
C23 C24 H24C 109.5 . . ?
H24A C24 H24C 109.5 . . ?
H24B C24 H24C 109.5 . . ?
C23 C25 H25A 109.5 . . ?
C23 C25 H25B 109.5 . . ?
H25A C25 H25B 109.5 . . ?
C23 C25 H25C 109.5 . . ?
H25A C25 H25C 109.5 . . ?
H25B C25 H25C 109.5 . . ?
C10 C26 H26A 109.5 . . ?
C10 C26 H26B 109.5 . . ?
H26A C26 H26B 109.5 . . ?
C10 C26 H26C 109.5 . . ?
H26A C26 H26C 109.5 . . ?
H26B C26 H26C 109.5 . . ?
C16 C27 H27A 109.5 . . ?
C16 C27 H27B 109.5 . . ?
H27A C27 H27B 109.5 . . ?
C16 C27 H27C 109.5 . . ?
H27A C27 H27C 109.5 . . ?
H27B C27 H27C 109.5 . . ?

loop_
_geom_bond_atom_site_label_1
_geom_bond_atom_site_label_2
_geom_bond_distance
_geom_bond_site_symmetry_2
_geom_bond_publ_flag
O1 C19 1.195(2) . ?
C1 C8 1.345(2) . ?
C1 C2 1.487(2) . ?
C1 C5 1.496(2) . ?
C2 C3 1.539(2) . ?
C2 H2A 0.9700 . ?
C2 H2B 0.9700 . ?
C3 C19 1.510(3) . ?
C3 C4 1.581(2) . ?
C3 H3 0.9800 . ?
C4 C22 1.514(2) . ?
C4 C21 1.524(2) . ?
C4 C5 1.578(2) . ?
C5 C6 1.520(2) . ?
C5 C23 1.569(2) . ?
C6 C9 1.376(2) . ?
C6 C7 1.397(2) . ?
C7 C12 1.390(2) . ?
C7 C8 1.479(2) . ?
C8 C13 1.467(2) . ?
C9 C10 1.392(2) . ?
C9 H9 0.9300 . ?
C10 C11 1.379(3) . ?
C10 C26 1.508(3) . ?
C11 C12 1.384(3) . ?
C11 H11 0.9300 . ?
C12 H12 0.9300 . ?
C13 C14 1.386(3) . ?
C13 C18 1.387(3) . ?
C14 C15 1.378(3) . ?
C14 H14 0.9300 . ?
C15 C16 1.377(3) . ?
C15 H15 0.9300 . ?
C16 C17 1.377(3) . ?
C16 C27 1.505(3) . ?
C17 C18 1.373(3) . ?
C17 H17 0.9300 . ?
C18 H18 0.9300 . ?
C19 C20 1.495(3) . ?
C20 H20A 0.9600 . ?
C20 H20B 0.9600 . ?
C20 H20C 0.9600 . ?
C21 H21A 0.9600 . ?
C21 H21B 0.9600 . ?
C21 H21C 0.9600 . ?
C22 H22A 0.9600 . ?
C22 H22B 0.9600 . ?
C22 H22C 0.9600 . ?
C23 C24 1.528(3) . ?
C23 C25 1.526(3) . ?
C23 H23 0.9800 . ?
C24 H24A 0.9600 . ?
C24 H24B 0.9600 . ?
C24 H24C 0.9600 . ?
C25 H25A 0.9600 . ?
C25 H25B 0.9600 . ?
C25 H25C 0.9600 . ?
C26 H26A 0.9600 . ?
C26 H26B 0.9600 . ?
C26 H26C 0.9600 . ?
C27 H27A 0.9600 . ?
C27 H27B 0.9600 . ?
C27 H27C 0.9600 . ?

loop_
_geom_torsion_atom_site_label_1
_geom_torsion_atom_site_label_2
_geom_torsion_atom_site_label_3
_geom_torsion_atom_site_label_4
_geom_torsion
_geom_torsion_site_symmetry_1
_geom_torsion_site_symmetry_2
_geom_torsion_site_symmetry_3
_geom_torsion_site_symmetry_4
_geom_torsion_publ_flag
C8 C1 C2 C3 -139.4(2) . . . . ?
C5 C1 C2 C3 20.53(19) . . . . ?
C1 C2 C3 C19 135.20(16) . . . . ?
C1 C2 C3 C4 8.97(18) . . . . ?
C19 C3 C4 C22 77.8(2) . . . . ?
C2 C3 C4 C22 -156.15(15) . . . . ?
C19 C3 C4 C21 -43.4(2) . . . . ?
C2 C3 C4 C21 82.57(17) . . . . ?
C19 C3 C4 C5 -158.82(15) . . . . ?
C2 C3 C4 C5 -32.80(17) . . . . ?
C8 C1 C5 C6 2.32(19) . . . . ?
C2 C1 C5 C6 -161.98(14) . . . . ?
C8 C1 C5 C23 -116.61(16) . . . . ?
C2 C1 C5 C23 79.08(17) . . . . ?
C8 C1 C5 C4 123.60(15) . . . . ?
C2 C1 C5 C4 -40.71(17) . . . . ?
C22 C4 C5 C1 164.72(14) . . . . ?
C21 C4 C5 C1 -72.80(15) . . . . ?
C3 C4 C5 C1 42.86(14) . . . . ?
C22 C4 C5 C6 -87.23(18) . . . . ?
C21 C4 C5 C6 35.3(2) . . . . ?
C3 C4 C5 C6 150.91(14) . . . . ?
C22 C4 C5 C23 47.04(19) . . . . ?
C21 C4 C5 C23 169.52(14) . . . . ?
C3 C4 C5 C23 -74.82(16) . . . . ?
C1 C5 C6 C9 177.31(18) . . . . ?
C23 C5 C6 C9 -64.3(2) . . . . ?
C4 C5 C6 C9 70.9(2) . . . . ?
C1 C5 C6 C7 -4.96(17) . . . . ?
C23 C5 C6 C7 113.45(16) . . . . ?
C4 C5 C6 C7 -111.40(16) . . . . ?
C9 C6 C7 C12 2.8(2) . . . . ?
C5 C6 C7 C12 -175.25(15) . . . . ?
C9 C6 C7 C8 -176.09(15) . . . . ?
C5 C6 C7 C8 5.88(18) . . . . ?
C2 C1 C8 C13 -12.2(3) . . . . ?
C5 C1 C8 C13 -171.78(16) . . . . ?
C2 C1 C8 C7 160.63(18) . . . . ?
C5 C1 C8 C7 1.0(2) . . . . ?
C12 C7 C8 C1 176.92(18) . . . . ?
C6 C7 C8 C1 -4.38(19) . . . . ?
C12 C7 C8 C13 -10.2(3) . . . . ?
C6 C7 C8 C13 168.47(16) . . . . ?
C7 C6 C9 C10 -1.1(3) . . . . ?
C5 C6 C9 C10 176.38(18) . . . . ?
C6 C9 C10 C11 -1.6(3) . . . . ?
C6 C9 C10 C26 178.65(18) . . . . ?
C9 C10 C11 C12 2.9(3) . . . . ?
C26 C10 C11 C12 -177.45(18) . . . . ?
C10 C11 C12 C7 -1.2(3) . . . . ?
C6 C7 C12 C11 -1.6(2) . . . . ?
C8 C7 C12 C11 176.97(17) . . . . ?
C1 C8 C13 C14 137.1(2) . . . . ?
C7 C8 C13 C14 -34.4(3) . . . . ?
C1 C8 C13 C18 -40.7(3) . . . . ?
C7 C8 C13 C18 147.79(18) . . . . ?
C18 C13 C14 C15 -0.6(3) . . . . ?
C8 C13 C14 C15 -178.48(17) . . . . ?
C13 C14 C15 C16 -1.3(3) . . . . ?
C14 C15 C16 C17 2.2(3) . . . . ?
C14 C15 C16 C27 -177.37(19) . . . . ?
C15 C16 C17 C18 -1.4(3) . . . . ?
C27 C16 C17 C18 178.2(2) . . . . ?
C16 C17 C18 C13 -0.4(3) . . . . ?
C14 C13 C18 C17 1.4(3) . . . . ?
C8 C13 C18 C17 179.33(17) . . . . ?
C2 C3 C19 O1 -14.8(3) . . . . ?
C4 C3 C19 O1 106.8(2) . . . . ?
C2 C3 C19 C20 163.43(18) . . . . ?
C4 C3 C19 C20 -75.0(2) . . . . ?
C1 C5 C23 C24 164.26(16) . . . . ?
C6 C5 C23 C24 51.7(2) . . . . ?
C4 C5 C23 C24 -85.47(19) . . . . ?
C1 C5 C23 C25 39.9(2) . . . . ?
C6 C5 C23 C25 -72.6(2) . . . . ?
C4 C5 C23 C25 150.15(16) . . . . ?
